data_2204258
loop_
_publ_author_name
'Odoko, Mamiko'
'Wang, Yue'
'Okabe, Nobuo'

_publ_section_title <i>catena</i>-Poly[[(1,10-phenanthroline-\k^2^<i>N,N</i>')silver(I)]-\m-chloro]
_journal_issue 10
_journal_name_full 'Acta Crystallographica Section E'
_journal_page_first m1522
_journal_page_last m1524
_journal_paper_doi 10.1107/S1600536804023724
_journal_volume 60
_journal_year 2004
_chemical_formula_iupac '[Ag Cl (C12 H8 N2)]'
_chemical_formula_moiety 'C12 H8 Ag Cl N2'
_chemical_formula_sum 'C12 H8 Ag Cl N2'
_chemical_formula_weight 323.52
_space_group_IT_number 5
_symmetry_cell_setting monoclinic
_symmetry_space_group_name_Hall 'C 2y'
_symmetry_space_group_name_H-M 'C 1 2 1'
_cell_angle_alpha 90
_cell_angle_beta 104.92(4)
_cell_angle_gamma 90
_cell_formula_units_Z 2
_cell_length_a 12.566(14)
_cell_length_b 10.235(11)
_cell_length_c 4.279(4)
_cell_measurement_reflns_used 2250
_cell_measurement_temperature 296.1
_cell_measurement_theta_max 27.4
_cell_measurement_theta_min 3.4
_cell_volume 531.8(10)
_computing_cell_refinement PROCESS-AUTO
_computing_data_collection 'PROCESS-AUTO (Rigaku/MSC, 2004)'
_computing_data_reduction 'CrystalStructure (Rigaku/MSC, 2004) and CRYSTALS (Watkin et al., 1996)'
_computing_molecular_graphics 'ORTEPII (Johnson, 1996)'
_computing_publication_material CrystalStructure
_computing_structure_refinement 'SHELXL97 (Sheldrick, 1997)'
_computing_structure_solution 'SIR97 (Altomare et al., 1999) and DIRDIF99 (Beurskens et al., 1999)'
_diffrn_detector_area_resol_mean 10.00
_diffrn_measured_fraction_theta_full 0.9954
_diffrn_measured_fraction_theta_max 0.9954
_diffrn_measurement_device_type 'Rigaku R-AXIS RAPID'
_diffrn_measurement_method \w
_diffrn_radiation_type 'Mo K\a'
_diffrn_radiation_wavelength 0.7107
_diffrn_reflns_av_R_equivalents 0.043
_diffrn_reflns_limit_h_max 16
_diffrn_reflns_limit_h_min -16
_diffrn_reflns_limit_k_max 13
_diffrn_reflns_limit_k_min -13
_diffrn_reflns_limit_l_max 5
_diffrn_reflns_limit_l_min -5
_diffrn_reflns_number 2616
_diffrn_reflns_theta_full 27.40
_diffrn_reflns_theta_max 27.40
_exptl_absorpt_coefficient_mu 2.114
_exptl_absorpt_correction_T_max 0.810
_exptl_absorpt_correction_T_min 0.456
_exptl_absorpt_correction_type multi-scan
_exptl_absorpt_process_details '(ABSCOR; Higashi, 1995)'
_exptl_crystal_colour red
_exptl_crystal_density_diffrn 2.020
_exptl_crystal_density_method 'not measured'
_exptl_crystal_description prism
_exptl_crystal_F_000 316.00
_exptl_crystal_size_max 0.10
_exptl_crystal_size_mid 0.10
_exptl_crystal_size_min 0.10
_refine_diff_density_max 0.41
_refine_diff_density_min -0.52
_refine_ls_abs_structure_details 'Flack (1983), 564 Friedel pairs [CHECK?]'
_refine_ls_abs_structure_Flack 0.53(6)
_refine_ls_extinction_method none
_refine_ls_goodness_of_fit_ref 0.887
_refine_ls_hydrogen_treatment refall
_refine_ls_number_parameters 75
_refine_ls_number_reflns 1215
_refine_ls_R_factor_gt 0.0360
_refine_ls_shift/su_max 0.0000
_refine_ls_structure_factor_coef Fsqd
_refine_ls_weighting_details 'w = 1/[\s^2^(Fo^2^)+(0.0268P)^2^] where P = (Fo^2^+2Fc^2^)/3'
_refine_ls_weighting_scheme calc
_refine_ls_wR_factor_ref 0.0660
_reflns_number_gt 686
_reflns_number_total 1215
_reflns_threshold_expression F^2^>2\s(F^2^)
_cod_data_source_file ac6117.cif
_cod_data_source_block I
_cod_original_cell_volume 531.7(8)
_cod_original_sg_symbol_Hall c_2y
_cod_original_sg_symbol_H-M 'C 2'
_cod_database_code 2204258
_cod_database_fobs_code 2204258

loop_
_symmetry_equiv_pos_site_id
_symmetry_equiv_pos_as_xyz
1 +X,+Y,+Z
2 -X,+Y,-Z
3 1/2+X,1/2+Y,+Z
4 1/2-X,1/2+Y,-Z

loop_
_atom_site_label
_atom_site_fract_x
_atom_site_fract_y
_atom_site_fract_z
_atom_site_U_iso_or_equiv
_atom_site_adp_type
_atom_site_calc_flag
_atom_site_refinement_flags
_atom_site_occupancy
_atom_site_type_symbol
Ag1 0.5000 0.50819(6) 0.0000 0.0562(2) Uani d S 1.00 Ag
Cl1 0.5000 0.6411(2) -0.5000 0.0530(6) Uani d S 1.00 Cl
N1 0.4093(4) 0.3159(4) 0.1200(10) 0.0410(10) Uani d . 1.00 N
C1 0.3237(5) 0.3159(6) 0.2470(10) 0.053(2) Uani d . 1.00 C
C2 0.2735(6) 0.2023(8) 0.318(2) 0.067(2) Uani d . 1.00 C
C3 0.3164(6) 0.0841(7) 0.2600(10) 0.061(2) Uani d . 1.00 C
C4 0.4080(6) 0.0796(6) 0.132(2) 0.045(2) Uani d . 1.00 C
C5 0.4531(4) 0.1977(5) 0.0640(10) 0.0390(10) Uani d . 1.00 C
C6 0.4563(6) -0.0409(6) 0.067(2) 0.063(3) Uani d . 1.00 C
H1 0.2955 0.3959 0.2907 0.064 Uiso c R 1.00 H
H2 0.2125 0.2064 0.4036 0.081 Uiso c R 1.00 H
H3 0.2844 0.0068 0.3049 0.074 Uiso c R 1.00 H
H6 0.4277 -0.1198 0.1161 0.075 Uiso c R 1.00 H

loop_
_atom_site_aniso_label
_atom_site_aniso_U_11
_atom_site_aniso_U_22
_atom_site_aniso_U_33
_atom_site_aniso_U_12
_atom_site_aniso_U_13
_atom_site_aniso_U_23
Ag1 0.0726(5) 0.0397(3) 0.0601(4) 0.0000 0.0239(3) 0.0000
Cl1 0.084(2) 0.0370(10) 0.0470(10) 0.0000 0.0320(10) 0.0000
N1 0.043(3) 0.043(3) 0.040(3) 0.002(2) 0.014(2) 0.001(2)
C1 0.053(4) 0.064(4) 0.043(3) 0.010(3) 0.014(3) 0.002(3)
C2 0.046(4) 0.107(6) 0.049(4) -0.017(4) 0.013(3) 0.000(4)
C3 0.063(5) 0.074(4) 0.040(3) -0.034(4) 0.001(3) 0.011(3)
C4 0.053(5) 0.041(4) 0.035(3) -0.014(3) 0.000(3) 0.009(3)
C5 0.048(4) 0.037(3) 0.027(3) -0.004(2) 0.001(3) 0.003(2)
C6 0.081(8) 0.035(3) 0.053(5) -0.008(3) -0.016(4) 0.012(3)

loop_
_atom_type_symbol
_atom_type_description
_atom_type_scat_dispersion_real
_atom_type_scat_dispersion_imag
_atom_type_scat_source
C C 0.003 0.002
;
International Tables for Crystallography
(1992, Vol. C, Tables 4.2.6.8 and 6.1.1.4)
;
H H 0.000 0.000
;
International Tables for Crystallography
(1992, Vol. C, Table 6.1.1.4)
;
N N 0.006 0.003
;
International Tables for Crystallography
(1992, Vol. C, Tables 4.2.6.8 and 6.1.1.4)
;
Ag Ag -0.897 1.101
;
International Tables for Crystallography
(1992, Vol. C, Tables 4.2.6.8 and 6.1.1.4)
;
Cl Cl 0.148 0.159
;
International Tables for Crystallography
(1992, Vol. C, Tables 4.2.6.8 and 6.1.1.4)
;

loop_
_geom_angle_atom_site_label_1
_geom_angle_atom_site_label_2
_geom_angle_atom_site_label_3
_geom_angle_site_symmetry_1
_geom_angle_site_symmetry_3
_geom_angle
_geom_angle_publ_flag
Cl1 Ag1 Cl1 . 1_556 115.10(5) yes
Cl1 Ag1 N1 . . 136.50(10) yes
Cl1 Ag1 N1 . 2_655 99.00(10) yes
Cl1 Ag1 N1 1_556 . 99.00(10) no
Cl1 Ag1 N1 1_556 2_655 136.50(10) no
N1 Ag1 N1 . 2_655 69.6(2) yes
Ag1 Cl1 Ag1 1_554 . 115.10(7) no
C1 N1 Ag1 . . 124.8(4) no
C1 N1 C5 . . 118.4(5) no
C5 N1 Ag1 . . 116.8(4) no
C2 C1 N1 . . 123.5(6) no
C2 C1 H1 . . 118.2479 no
H1 C1 N1 . . 118.2521 no
C3 C2 C1 . . 118.2(7) no
C3 C2 H2 . . 120.8984 no
H2 C2 C1 . . 120.8981 no
C4 C3 C2 . . 120.2(7) no
C4 C3 H3 . . 119.8908 no
H3 C3 C2 . . 119.8881 no
C5 C4 C3 . . 118.2(6) no
C5 C4 C6 . . 119.3(7) no
C6 C4 C3 . . 122.6(7) no
C5 C5 N1 2_655 . 118.4(5) no
C5 C5 C4 2_655 . 120.1(5) no
C6 C6 C4 2_655 . 120.6(6) no
C6 C6 H6 2_655 . 119.6858 no
H6 C6 C4 . . 119.6841 no

loop_
_geom_bond_atom_site_label_1
_geom_bond_atom_site_label_2
_geom_bond_site_symmetry_2
_geom_bond_distance
_geom_bond_publ_flag
Ag1 Cl1 . 2.535(3) yes
Ag1 Cl1 1_556 2.5350(10) no
Ag1 N1 . 2.396(5) yes
Ag1 N1 2_655 2.396(5) no
Cl1 Ag1 1_554 2.5350(10) no
N1 C1 . 1.323(9) no
N1 C5 . 1.376(7) no
C1 C2 . 1.390(10) no
C1 H1 . 0.9300 no
C2 C3 . 1.370(10) no
C2 H2 . 0.9300 no
C3 C4 . 1.400(10) no
C3 H3 . 0.9300 no
C4 C5 . 1.397(9) no
C4 C6 . 1.430(10) no
C5 C5 2_655 1.423(8) no
C6 C6 2_655 1.360(10) no
C6 H6 . 0.9300 no

loop_
_geom_contact_atom_site_label_1
_geom_contact_atom_site_label_2
_geom_contact_distance
_geom_contact_site_symmetry_2
_geom_contact_publ_flag
Ag1 C1 3.333(7) . no
Ag1 C1 3.333(7) 2_655 no
Ag1 C5 3.257(5) . no
Ag1 C5 3.257(5) 2_655 no
Ag1 H1 3.3344 . no
Ag1 H1 3.3344 2_655 no
Ag1 H2 3.4428 3_555 no
Ag1 H2 3.4428 4_555 no
Ag1 H3 3.4748 3_555 no
Ag1 H3 3.4748 4_555 no
Cl1 H1 3.5384 1_554 no
Cl1 H1 3.5384 2_655 no
Cl1 H2 2.8834 3_554 no
Cl1 H2 2.8834 4_555 no
Cl1 H6 2.9570 1_564 no
Cl1 H6 2.9570 2_665 no
N1 N1 2.733(8) 2_655 no
N1 N1 3.455(6) 2_656 no
N1 C2 2.394(9) . no
N1 C3 2.776(8) . no
N1 C4 2.420(8) . no
N1 C5 2.405(8) 2_655 no
N1 H1 3.5644 1_554 no
N1 H1 1.9446 . no
N1 H2 3.5883 1_554 no
N1 H2 3.2225 . no
N1 H3 3.2821 4_555 no
C1 C3 2.375(9) . no
C1 C4 2.735(9) . no
C1 C5 2.318(9) . no
C1 H2 2.0345 . no
C1 H3 3.2206 . no
C1 H3 3.0969 4_555 no
C1 H3 3.2680 4_556 no
C1 H6 3.2093 4_555 no
C2 C4 2.400(10) . no
C2 C5 2.750(10) . no
C2 C5 3.403(7) 1_556 no
C2 H1 2.0087 . no
C2 H3 2.0068 . no
C2 H6 3.2777 4_555 no
C3 C5 2.396(9) . no
C3 C6 2.480(10) . no
C3 H1 3.2078 . no
C3 H1 3.0867 4_545 no
C3 H1 3.2840 4_546 no
C3 H2 2.0165 . no
C3 H6 2.6698 . no
C4 C4 2.820(10) 2_655 no
C4 C4 3.394(8) 2_656 no
C4 C5 2.440(10) 2_655 no
C4 C6 2.430(10) 2_655 no
C4 H1 3.3110 4_545 no
C4 H2 3.2463 . no
C4 H3 3.5584 1_554 no
C4 H3 2.0261 . no
C4 H6 2.0585 . no
C4 H6 3.2685 2_655 no
C5 N1 2.405(8) 2_655 no
C5 C2 3.403(7) 1_554 no
C5 C4 2.440(10) 2_655 no
C5 C6 2.442(8) . no
C5 C6 2.811(9) 2_655 no
C5 H1 3.1566 . no
C5 H2 3.5703 1_554 no
C5 H3 3.2395 . no
C5 H6 3.2778 . no
C6 C4 2.430(10) 2_655 no
C6 C5 2.811(9) 2_655 no
C6 C6 3.590(10) 2_656 no
C6 H1 3.2061 4_545 no
C6 H3 3.4506 1_554 no
C6 H3 2.6601 . no
C6 H6 1.9945 2_655 no
C6 H6 3.5184 2_656 no
H1 Cl1 3.5384 1_556 no
H1 N1 3.5644 1_556 no
H1 C3 3.0867 4_555 no
H1 C3 3.2840 4_556 no
H1 C4 3.3110 4_555 no
H1 C6 3.2061 4_555 no
H2 Ag1 3.4428 3_445 no
H2 Cl1 2.8834 3_446 no
H2 N1 3.5883 1_556 no
H2 C5 3.5703 1_556 no
H3 Ag1 3.4748 3_445 no
H3 N1 3.2821 4_545 no
H3 C1 3.0969 4_545 no
H3 C1 3.2680 4_546 no
H3 C4 3.5584 1_556 no
H3 C6 3.4506 1_556 no
H6 Cl1 2.9570 1_546 no
H6 C1 3.2093 4_545 no
H6 C2 3.2777 4_545 no
H6 C4 3.2685 2_655 no
H6 C6 1.9945 2_655 no
H6 C6 3.5184 2_656 no

loop_
_geom_hbond_atom_site_label_D
_geom_hbond_atom_site_label_H
_geom_hbond_atom_site_label_A
_geom_hbond_site_symmetry_A
_geom_hbond_distance_DH
_geom_hbond_distance_HA
_geom_hbond_distance_DA
_geom_hbond_angle_DHA
_geom_hbond_publ_flag
C2 H2 Cl1 3_446 0.93 2.88 3.765(8) 159 yes
C6 H6 Cl1 1_546 0.93 2.96 3.716(7) 140 yes

loop_
_geom_torsion_atom_site_label_1
_geom_torsion_atom_site_label_2
_geom_torsion_atom_site_label_3
_geom_torsion_atom_site_label_4
_geom_torsion
_geom_torsion_publ_flag
Cl1 Ag1 N1 C1 -101.2(4) no
Ag1 N1 C1 C2 -179.1(4) no
Ag1 N1 C5 C4 178.8(4) no
N1 C1 C2 C3 1.2(9) no
C1 C2 C3 C4 0.1(7) no
C2 C3 C4 C5 -0.6(8) no
C3 C4 C5 N1 -0.1(6) no
C3 C4 C6 H6 -1.9 no
